data_7049326
loop_
_publ_author_name
'Ma, Wenli'
'Guo, Lihua'
'Tian, Zhenzhen'
'Zhang, Shumiao'
'He, Xiangdong'
'Li, JuanJuan'
'Yang, Yuliang'
'Liu, Zhe'

_publ_section_title
;
 Rhodamine-modified fluorescent half-sandwich iridium and ruthenium
 complexes: potential application as bioimaging and anticancer agents.
;
_journal_issue 15
_journal_name_full 'Dalton transactions (Cambridge, England : 2003)'
_journal_page_first 4788
_journal_page_last 4793
_journal_paper_doi 10.1039/c9dt00999j
_journal_volume 48
_journal_year 2019
_chemical_formula_moiety 'C59 H56 Cl Ir N6 O2, F6 P'
_chemical_formula_sum 'C59 H56 Cl F6 Ir N6 O2 P'
_chemical_formula_weight 1253.71
_space_group_crystal_system triclinic
_space_group_IT_number 2
_space_group_name_Hall '-P 1'
_space_group_name_H-M_alt 'P -1'
_symmetry_space_group_name_Hall '-P 1'
_symmetry_space_group_name_H-M 'P -1'
_atom_sites_solution_hydrogens mixed
_atom_sites_solution_primary dual
_audit_creation_date 2018-06-05
_audit_creation_method
;
Olex2 1.2
(compiled 2018.05.29 svn.r3508 for OlexSys, GUI svn.r5506)
;
_audit_update_record
;
2018-08-03 deposited with the CCDC.    2019-03-12 downloaded from the CCDC.
;
_cell_angle_alpha 74.470(6)
_cell_angle_beta 65.023(8)
_cell_angle_gamma 77.458(7)
_cell_formula_units_Z 2
_cell_length_a 15.1590(14)
_cell_length_b 15.2980(10)
_cell_length_c 16.4064(11)
_cell_measurement_reflns_used 9138
_cell_measurement_temperature 100.01(10)
_cell_measurement_theta_max 24.7200
_cell_measurement_theta_min 2.3800
_cell_volume 3299.3(5)
_computing_cell_refinement 'CrysAlisPro 1.171.38.43f (Rigaku OD, 2015)'
_computing_data_collection 'CrysAlisPro 1.171.38.43f (Rigaku OD, 2015)'
_computing_data_reduction 'CrysAlisPro 1.171.38.43f (Rigaku OD, 2015)'
_computing_molecular_graphics 'Olex2 (Dolomanov et al., 2009)'
_computing_publication_material 'Olex2 (Dolomanov et al., 2009)'
_computing_structure_refinement 'ShelXL (Sheldrick, 2015)'
_computing_structure_solution 'ShelXT (Sheldrick, 2015)'
_diffrn_ambient_environment N~2~
_diffrn_ambient_temperature 100.01(10)
_diffrn_detector 'CCD plate'
_diffrn_detector_area_resol_mean 5.2684
_diffrn_detector_type AtlasS2
_diffrn_measured_fraction_theta_full 0.999
_diffrn_measured_fraction_theta_max 0.999
_diffrn_measurement_details
;
List of Runs (angles in degrees, time in seconds):

  # Type    Start    End  Width  t~exp~   \w     \q     \k     \f   Frames
#--------------------------------------------------------------------------
  1  \w     -5.00  78.00   1.00    8.00    --   11.74  37.00 -60.00   83
  2  \w    -12.00  17.00   1.00    8.00    --  -11.59 -99.00 -90.00   29
  3  \w     12.00  43.00   1.00    8.00    --   11.74 -99.00-180.00   31
  4  \w    -82.00  12.00   1.00    8.00    --  -11.59 -57.00   0.00   94
  5  \w    -62.00  36.00   1.00    8.00    --   11.74 -37.00 120.00   98
  6  \w    -20.00  33.00   1.00    8.00    --   11.74 -99.00 -90.00   53
  7  \w    -63.00  36.00   1.00    8.00    --   11.74 -37.00 -60.00   99
;
_diffrn_measurement_device 'four-circle diffractometer'
_diffrn_measurement_device_type 'SuperNova, Dual, Cu at zero, AtlasS2'
_diffrn_measurement_method '\w scans'
_diffrn_orient_matrix_type 'CrysAlisPro convention (1999,Acta A55,543-557)'
_diffrn_orient_matrix_UB_11 -0.0238708000
_diffrn_orient_matrix_UB_12 0.0310682000
_diffrn_orient_matrix_UB_13 0.0302506000
_diffrn_orient_matrix_UB_21 0.0452650000
_diffrn_orient_matrix_UB_22 0.0022270000
_diffrn_orient_matrix_UB_23 0.0020239000
_diffrn_orient_matrix_UB_31 0.0091683000
_diffrn_orient_matrix_UB_32 0.0371340000
_diffrn_orient_matrix_UB_33 -0.0380692000
_diffrn_radiation_monochromator mirror
_diffrn_radiation_probe x-ray
_diffrn_radiation_type MoK\a
_diffrn_radiation_wavelength 0.71073
_diffrn_reflns_av_R_equivalents 0.0873
_diffrn_reflns_av_unetI/netI 0.1087
_diffrn_reflns_Laue_measured_fraction_full 0.999
_diffrn_reflns_Laue_measured_fraction_max 0.999
_diffrn_reflns_limit_h_max 18
_diffrn_reflns_limit_h_min -18
_diffrn_reflns_limit_k_max 18
_diffrn_reflns_limit_k_min -18
_diffrn_reflns_limit_l_max 19
_diffrn_reflns_limit_l_min -19
_diffrn_reflns_number 35903
_diffrn_reflns_point_group_measured_fraction_full 0.999
_diffrn_reflns_point_group_measured_fraction_max 0.999
_diffrn_reflns_theta_full 24.999
_diffrn_reflns_theta_max 24.999
_diffrn_reflns_theta_min 2.159
_diffrn_source 'micro-focus sealed X-ray tube'
_diffrn_source_type 'SuperNova (Mo) X-ray Source'
_exptl_absorpt_coefficient_mu 2.146
_exptl_absorpt_correction_T_max 1.00000
_exptl_absorpt_correction_T_min 0.43083
_exptl_absorpt_correction_type multi-scan
_exptl_absorpt_process_details
;
CrysAlisPro 1.171.38.43f (Rigaku Oxford Diffraction, 2015)
Empirical absorption correction using spherical harmonics,
 implemented in SCALE3 ABSPACK scaling algorithm.
;
_exptl_crystal_colour orange
_exptl_crystal_colour_primary orange
_exptl_crystal_density_diffrn 1.262
_exptl_crystal_description block
_exptl_crystal_F_000 1262
_exptl_crystal_size_max 0.13
_exptl_crystal_size_mid 0.12
_exptl_crystal_size_min 0.11
_refine_diff_density_max 2.925
_refine_diff_density_min -2.001
_refine_diff_density_rms 0.235
_refine_ls_extinction_method none
_refine_ls_goodness_of_fit_ref 1.056
_refine_ls_hydrogen_treatment constr
_refine_ls_matrix_type full
_refine_ls_number_parameters 694
_refine_ls_number_reflns 11618
_refine_ls_number_restraints 14
_refine_ls_restrained_S_all 1.056
_refine_ls_R_factor_all 0.1049
_refine_ls_R_factor_gt 0.0882
_refine_ls_shift/su_max 0.001
_refine_ls_shift/su_mean 0.000
_refine_ls_structure_factor_coef Fsqd
_refine_ls_weighting_details 'w=1/[\s^2^(Fo^2^)+(0.1433P)^2^+8.6162P] where P=(Fo^2^+2Fc^2^)/3'
_refine_ls_weighting_scheme calc
_refine_ls_wR_factor_gt 0.2232
_refine_ls_wR_factor_ref 0.2386
_reflns_Friedel_coverage 0.000
_reflns_number_gt 9217
_reflns_number_total 11618
_reflns_threshold_expression 'I > 2\s(I)'
_cod_data_source_file c9dt00999j2.cif
_cod_data_source_block exp_1506
_cod_depositor_comments 'Adding full bibliography for 7049326.cif.'
_cod_database_code 7049326
_shelx_shelxl_version_number 2018/3
_shelx_space_group_comment
;
The symmetry employed for this shelxl refinement is uniquely defined
by the following loop, which should always be used as a source of
symmetry information in preference to the above space-group names.
They are only intended as comments.
;
_reflns_odcompleteness_completeness 99.95
_reflns_odcompleteness_iscentric 1
_reflns_odcompleteness_theta 26.32
_olex2_refinement_description
;
1. Fixed Uiso
 At 1.2 times of:
  All C(H) groups, All C(H,H) groups, All N(H) groups
 At 1.5 times of:
  All C(H,H,H) groups
2. Rigid bond restraints
 C15, C13
 with sigma for 1-2 distances of 0.01 and sigma for 1-3 distances of 0.01
 C20, C19
 with sigma for 1-2 distances of 0.01 and sigma for 1-3 distances of 0.01
3. Uiso/Uaniso restraints and constraints
C15 \\sim C13: within 2A with sigma of 0.002 and sigma for terminal atoms of
0.004
C20 \\sim C19: within 2A with sigma of 0.002 and sigma for terminal atoms of
0.004
4.a Riding coordinates:
 N6(H6A)
4.b Secondary CH2 refined with riding coordinates:
 C47(H47A,H47B)
4.c Aromatic/amide H refined with riding coordinates:
 C25(H25), C28(H28), C31(H31), C30(H30), C35(H35), C21(H21), C22(H22),
 C32(H32), C6(H6), C3(H3), C54(H54), C45(H45), C51(H51), C52(H52), C4(H4),
 N5(H5), C38(H38), C01R(H01R), C12(H12), C42(H42), C8(H8), C53(H53), C11(H11),
 C10(H10), C9(H9), C56(H56)
4.d Idealised Me refined as rotating group:
 C24(H24A,H24B,H24C), C20(H20A,H20B,H20C), C16(H16A,H16B,H16C), C14(H14A,H14B,
 H14C), C18(H18A,H18B,H18C), C40(H40A,H40B,H40C), C46(H46A,H46B,H46C), C48(H48A,
 H48B,H48C), C57(H57A,H57B,H57C)
;
_olex2_submission_special_instructions 'No special instructions were received'
_oxdiff_exptl_absorpt_empirical_details
;
Empirical correction (ABSPACK) includes:
- Absorption correction using spherical harmonics
- Frame scaling
- Detector area scaling
;
_oxdiff_exptl_absorpt_empirical_full_max 1.991
_oxdiff_exptl_absorpt_empirical_full_min 0.614

loop_
_space_group_symop_operation_xyz
'x, y, z'
'-x, -y, -z'

loop_
_atom_site_label
_atom_site_type_symbol
_atom_site_fract_x
_atom_site_fract_y
_atom_site_fract_z
_atom_site_U_iso_or_equiv
_atom_site_adp_type
_atom_site_occupancy
_atom_site_site_symmetry_order
_atom_site_calc_flag
_atom_site_refinement_flags_posn
_atom_site_refinement_flags_adp
Ir1 Ir 0.78603(3) 0.44351(2) 0.40878(3) 0.02685(17) Uani 1 1 d . .
Cl02 Cl 0.71104(19) 0.34806(18) 0.36970(19) 0.0360(6) Uani 1 1 d . .
P1 P 0.2169(2) 0.4699(2) 0.2117(2) 0.0413(7) Uani 1 1 d . .
F3 F 0.1233(6) 0.5385(5) 0.2589(6) 0.059(2) Uani 1 1 d . .
N1 N 0.6739(6) 0.4286(5) 0.5391(5) 0.0238(18) Uani 1 1 d . .
O1 O 0.3144(6) 0.9227(5) 0.4587(5) 0.0397(19) Uani 1 1 d . .
N4 N 0.4114(6) 0.9134(5) 0.3065(6) 0.0279(19) Uani 1 1 d . .
O009 O 0.5676(5) 0.9011(5) 0.0438(5) 0.0363(18) Uani 1 1 d . .
N2 N 0.6786(7) 0.5488(5) 0.3936(6) 0.028(2) Uani 1 1 d . .
N3 N 0.4767(6) 0.8367(5) 0.3120(5) 0.0261(19) Uani 1 1 d . .
F4 F 0.1534(6) 0.4281(6) 0.1778(6) 0.069(2) Uani 1 1 d . .
F1 F 0.2810(6) 0.5120(6) 0.2433(6) 0.069(2) Uani 1 1 d . .
C25 C 0.5266(7) 0.5008(6) 0.6414(6) 0.025(2) Uani 1 1 d . .
H25 H 0.476924 0.549441 0.651050 0.031 Uiso 1 1 calc R .
C28 C 0.5358(7) 0.6445(6) 0.4706(7) 0.023(2) Uani 1 1 d . .
H28 H 0.486840 0.656661 0.525660 0.028 Uiso 1 1 calc R .
F2 F 0.1862(8) 0.3981(5) 0.3041(6) 0.084(3) Uani 1 1 d . .
C13 C 0.9347(7) 0.3899(7) 0.3294(7) 0.0286(18) Uani 1 1 d . U
C31 C 0.6851(8) 0.6066(6) 0.3139(7) 0.028(2) Uani 1 1 d . .
H31 H 0.737503 0.594794 0.260558 0.033 Uiso 1 1 calc R .
F5 F 0.2431(8) 0.5447(6) 0.1192(5) 0.082(3) Uani 1 1 d . .
C27 C 0.6017(7) 0.5675(6) 0.4710(6) 0.0188(19) Uani 1 1 d . .
C26 C 0.5975(7) 0.4983(6) 0.5550(7) 0.026(2) Uani 1 1 d . .
C33 C 0.4234(7) 0.9631(6) 0.2111(6) 0.022(2) Uani 1 1 d . .
C30 C 0.6171(7) 0.6836(6) 0.3069(7) 0.026(2) Uani 1 1 d . .
H30 H 0.621468 0.720080 0.250280 0.031 Uiso 1 1 calc R .
C29 C 0.5413(8) 0.7038(7) 0.3898(7) 0.029(2) Uani 1 1 d . .
C1 C 0.9182(7) 0.3688(7) 0.4246(7) 0.030(2) Uani 1 1 d . .
C55 C 0.3405(8) 1.0431(6) 0.2366(7) 0.026(2) Uani 1 1 d . .
C2 C 0.9381(7) 0.2815(7) 0.4810(7) 0.027(2) Uani 1 1 d . .
F6 F 0.3106(6) 0.4004(7) 0.1659(7) 0.084(3) Uani 1 1 d . .
C35 C 0.3152(8) 0.8633(6) 0.1998(7) 0.030(2) Uani 1 1 d . .
H35 H 0.265573 0.880881 0.252088 0.035 Uiso 1 1 calc R .
C34 C 0.4032(7) 0.9015(6) 0.1640(7) 0.024(2) Uani 1 1 d . .
C50 C 0.2970(8) 1.0378(6) 0.3276(6) 0.027(2) Uani 1 1 d . .
C49 C 0.3381(7) 0.9531(6) 0.3780(7) 0.026(2) Uani 1 1 d . .
C19 C 0.8972(7) 0.4580(7) 0.4499(8) 0.033(2) Uani 1 1 d . U
C15 C 0.9208(7) 0.4860(7) 0.2959(7) 0.0300(18) Uani 1 1 d . U
C23 C 0.5297(8) 0.4307(7) 0.7135(6) 0.030(2) Uani 1 1 d . .
C21 C 0.6727(7) 0.3612(6) 0.6106(6) 0.028(2) Uani 1 1 d . .
H21 H 0.722314 0.312524 0.600901 0.033 Uiso 1 1 calc R .
C22 C 0.6028(8) 0.3599(7) 0.6972(7) 0.030(2) Uani 1 1 d . .
H22 H 0.605058 0.310995 0.744567 0.036 Uiso 1 1 calc R .
C36 C 0.2970(8) 0.8008(7) 0.1625(7) 0.034(3) Uani 1 1 d . .
C32 C 0.4692(7) 0.7862(6) 0.3895(7) 0.025(2) Uani 1 1 d . .
H32 H 0.420417 0.800440 0.443749 0.030 Uiso 1 1 calc R .
C6 C 1.0107(8) 0.2735(7) 0.5145(7) 0.032(2) Uani 1 1 d . .
H6 H 1.043802 0.323367 0.501013 0.038 Uiso 1 1 calc R .
C5 C 0.9886(7) 0.1158(7) 0.5864(7) 0.030(2) Uani 1 1 d . .
C41 C 0.5217(7) 0.9944(6) 0.1577(7) 0.026(2) Uani 1 1 d . .
N6 N 0.8083(8) 1.0729(8) 0.0136(8) 0.055(3) Uani 1 1 d . .
H6A H 0.807119 1.130957 0.005480 0.066 Uiso 1 1 d R .
C3 C 0.8931(8) 0.2025(7) 0.5003(7) 0.032(2) Uani 1 1 d . .
H3 H 0.845444 0.205057 0.477843 0.039 Uiso 1 1 calc R .
C54 C 0.3136(8) 1.1168(6) 0.1762(7) 0.032(2) Uani 1 1 d . .
H54 H 0.341411 1.120060 0.113075 0.039 Uiso 1 1 calc R .
C17 C 0.9004(8) 0.5266(7) 0.3719(7) 0.032(2) Uani 1 1 d . .
C7 C 1.0147(8) 0.0299(7) 0.6475(7) 0.034(3) Uani 1 1 d . .
C45 C 0.6818(9) 0.9877(8) 0.0297(8) 0.038(3) Uani 1 1 d . .
H45 H 0.723608 0.964260 -0.022246 0.046 Uiso 1 1 calc R .
C01H C 0.5885(8) 0.9629(7) 0.0778(7) 0.029(2) Uani 1 1 d . .
C51 C 0.2226(8) 1.1032(7) 0.3673(7) 0.032(2) Uani 1 1 d . .
H51 H 0.191218 1.097111 0.430678 0.039 Uiso 1 1 calc R .
C52 C 0.1972(9) 1.1790(7) 0.3074(8) 0.037(3) Uani 1 1 d . .
H52 H 0.148887 1.224997 0.330932 0.045 Uiso 1 1 calc R .
C39 C 0.4767(8) 0.8725(7) 0.0865(7) 0.032(2) Uani 1 1 d . .
C4 C 0.9184(8) 0.1222(7) 0.5515(6) 0.028(2) Uani 1 1 d . .
H4 H 0.887727 0.071201 0.563079 0.034 Uiso 1 1 calc R .
N5 N 0.3625(9) 0.7105(7) 0.0434(7) 0.050(3) Uani 1 1 d . .
H5 H 0.305009 0.694807 0.061596 0.060 Uiso 1 1 calc R .
C37 C 0.3761(9) 0.7728(7) 0.0824(7) 0.038(3) Uani 1 1 d . .
C38 C 0.4613(9) 0.8105(7) 0.0464(7) 0.038(3) Uani 1 1 d . .
H38 H 0.510890 0.794561 -0.006724 0.046 Uiso 1 1 calc R .
C24 C 0.4543(10) 0.4330(8) 0.8088(7) 0.048(3) Uani 1 1 d . .
H24A H 0.484708 0.441530 0.846480 0.072 Uiso 1 1 calc GR .
H24B H 0.426207 0.376425 0.834320 0.072 Uiso 1 1 calc GR .
H24C H 0.403681 0.482619 0.806521 0.072 Uiso 1 1 calc GR .
C20 C 0.8735(8) 0.4717(7) 0.5454(7) 0.036(2) Uani 1 1 d . U
H20A H 0.825930 0.524454 0.557421 0.054 Uiso 1 1 calc GR .
H20B H 0.932082 0.480641 0.549536 0.054 Uiso 1 1 calc GR .
H20C H 0.847385 0.418786 0.589640 0.054 Uiso 1 1 calc GR .
C01R C 1.0344(9) 0.1926(7) 0.5675(8) 0.037(3) Uani 1 1 d . .
H01R H 1.081539 0.189394 0.590849 0.044 Uiso 1 1 calc R .
C44 C 0.7133(9) 1.0483(8) 0.0592(9) 0.044(3) Uani 1 1 d . .
C43 C 0.6475(10) 1.0831(8) 0.1390(8) 0.045(3) Uani 1 1 d . .
C16 C 0.9408(9) 0.5329(8) 0.1997(8) 0.043(3) Uani 1 1 d . .
H16A H 0.920076 0.498837 0.170894 0.065 Uiso 1 1 calc GR .
H16B H 1.009776 0.537098 0.167441 0.065 Uiso 1 1 calc GR .
H16C H 0.905516 0.593149 0.198291 0.065 Uiso 1 1 calc GR .
C14 C 0.9617(9) 0.3180(8) 0.2716(8) 0.039(3) Uani 1 1 d . .
H14A H 0.933375 0.263400 0.309618 0.059 Uiso 1 1 calc GR .
H14B H 1.031678 0.304501 0.244781 0.059 Uiso 1 1 calc GR .
H14C H 0.936972 0.340722 0.223751 0.059 Uiso 1 1 calc GR .
C12 C 1.1126(9) 0.0030(7) 0.6358(8) 0.040(3) Uani 1 1 d . .
H12 H 1.161242 0.036278 0.589360 0.048 Uiso 1 1 calc R .
C42 C 0.5563(8) 1.0556(8) 0.1855(8) 0.038(3) Uani 1 1 d . .
H42 H 0.514767 1.078217 0.237996 0.045 Uiso 1 1 calc R .
C8 C 0.9450(9) -0.0218(8) 0.7142(8) 0.041(3) Uani 1 1 d . .
H8 H 0.879720 -0.005248 0.721473 0.049 Uiso 1 1 calc R .
C18 C 0.8861(10) 0.6287(7) 0.3673(9) 0.045(3) Uani 1 1 d . .
H18A H 0.855471 0.659334 0.325012 0.068 Uiso 1 1 calc GR .
H18B H 0.948622 0.649794 0.346991 0.068 Uiso 1 1 calc GR .
H18C H 0.845213 0.641562 0.427094 0.068 Uiso 1 1 calc GR .
C40 C 0.2036(9) 0.7575(8) 0.2087(8) 0.043(3) Uani 1 1 d . .
H40A H 0.217441 0.693866 0.232536 0.064 Uiso 1 1 calc GR .
H40B H 0.174774 0.763874 0.165123 0.064 Uiso 1 1 calc GR .
H40C H 0.158883 0.787166 0.258145 0.064 Uiso 1 1 calc GR .
C53 C 0.2427(8) 1.1851(7) 0.2159(7) 0.031(2) Uani 1 1 d . .
H53 H 0.226207 1.236897 0.177551 0.037 Uiso 1 1 calc R .
C11 C 1.1376(11) -0.0741(9) 0.6940(9) 0.053(3) Uani 1 1 d . .
H11 H 1.202873 -0.092113 0.686211 0.064 Uiso 1 1 calc R .
C10 C 1.0648(12) -0.1241(8) 0.7637(10) 0.054(4) Uani 1 1 d . .
H10 H 1.080666 -0.173891 0.804273 0.065 Uiso 1 1 calc R .
C47 C 0.8757(9) 1.0413(9) -0.0705(9) 0.052(3) Uani 1 1 d . .
H47A H 0.846174 1.059589 -0.115686 0.062 Uiso 1 1 calc R .
H47B H 0.887859 0.975145 -0.057775 0.062 Uiso 1 1 calc R .
C46 C 0.6817(12) 1.1439(11) 0.1765(11) 0.071(4) Uani 1 1 d . .
H46A H 0.735386 1.111158 0.192833 0.106 Uiso 1 1 calc GR .
H46B H 0.628663 1.161443 0.229794 0.106 Uiso 1 1 calc GR .
H46C H 0.702570 1.197505 0.130549 0.106 Uiso 1 1 calc GR .
C9 C 0.9702(12) -0.0991(9) 0.7717(10) 0.058(4) Uani 1 1 d . .
H9 H 0.921791 -0.134038 0.816026 0.069 Uiso 1 1 calc R .
C56 C 0.4482(15) 0.6685(13) -0.0320(9) 0.096(7) Uani 1 1 d . .
H56 H 0.509989 0.687597 -0.055139 0.116 Uiso 1 1 calc R .
C48 C 0.9716(10) 1.0811(11) -0.1087(10) 0.067(4) Uani 1 1 d . .
H48A H 1.008314 1.072530 -0.170662 0.101 Uiso 1 1 calc GR .
H48B H 1.008663 1.050883 -0.071835 0.101 Uiso 1 1 calc GR .
H48C H 0.958566 1.145243 -0.107960 0.101 Uiso 1 1 calc GR .
C57 C 0.4329(16) 0.6034(14) -0.0645(14) 0.107(7) Uani 1 1 d . .
H57A H 0.488171 0.593188 -0.119529 0.161 Uiso 1 1 calc GR .
H57B H 0.374935 0.622940 -0.077762 0.161 Uiso 1 1 calc GR .
H57C H 0.424678 0.547678 -0.019268 0.161 Uiso 1 1 calc GR .

loop_
_atom_site_aniso_label
_atom_site_aniso_U_11
_atom_site_aniso_U_22
_atom_site_aniso_U_33
_atom_site_aniso_U_23
_atom_site_aniso_U_13
_atom_site_aniso_U_12
Ir1 0.0185(3) 0.0223(2) 0.0331(3) 0.00195(16) -0.01046(18) 0.00240(16)
Cl02 0.0210(14) 0.0393(15) 0.0448(15) -0.0155(12) -0.0083(12) 0.0019(11)
P1 0.0371(19) 0.0344(16) 0.0460(17) -0.0039(14) -0.0094(15) -0.0106(13)
F3 0.048(5) 0.047(4) 0.087(6) -0.026(4) -0.026(4) -0.001(3)
N1 0.007(4) 0.024(4) 0.036(5) -0.003(4) -0.006(4) -0.002(3)
O1 0.042(5) 0.036(4) 0.025(4) -0.001(3) -0.008(4) 0.011(4)
N4 0.033(5) 0.016(4) 0.032(4) 0.003(3) -0.018(4) 0.003(4)
O009 0.026(4) 0.037(4) 0.032(4) -0.005(3) 0.003(3) -0.008(3)
N2 0.034(5) 0.019(4) 0.034(5) 0.006(4) -0.021(4) -0.007(4)
N3 0.026(5) 0.017(4) 0.032(4) 0.001(3) -0.015(4) 0.003(3)
F4 0.050(5) 0.068(5) 0.101(6) -0.042(5) -0.027(5) -0.005(4)
F1 0.045(5) 0.078(6) 0.099(6) -0.037(5) -0.034(5) 0.000(4)
C25 0.022(6) 0.021(5) 0.029(5) -0.002(4) -0.011(5) 0.004(4)
C28 0.018(5) 0.021(5) 0.026(5) 0.003(4) -0.010(4) 0.001(4)
F2 0.130(9) 0.028(4) 0.061(5) 0.000(4) -0.014(5) -0.005(5)
C13 0.013(4) 0.034(4) 0.031(4) 0.003(3) -0.009(3) 0.003(3)
C31 0.035(6) 0.019(5) 0.026(5) 0.002(4) -0.014(5) 0.000(4)
F5 0.126(9) 0.075(6) 0.045(4) 0.014(4) -0.035(5) -0.040(6)
C27 0.017(5) 0.014(4) 0.023(5) 0.005(4) -0.009(4) -0.003(4)
C26 0.021(6) 0.014(5) 0.050(6) 0.001(4) -0.028(5) 0.000(4)
C33 0.015(5) 0.016(5) 0.024(5) 0.002(4) -0.005(4) 0.010(4)
C30 0.014(5) 0.022(5) 0.030(5) 0.002(4) -0.003(4) 0.001(4)
C29 0.025(6) 0.025(5) 0.033(5) -0.005(4) -0.012(5) 0.001(4)
C1 0.012(5) 0.034(6) 0.036(6) -0.001(5) -0.009(4) 0.009(4)
C55 0.026(6) 0.016(5) 0.035(6) -0.005(4) -0.014(5) 0.003(4)
C2 0.017(5) 0.027(5) 0.031(5) -0.008(4) -0.005(4) 0.001(4)
F6 0.042(5) 0.108(7) 0.107(7) -0.066(6) -0.021(5) 0.017(5)
C35 0.024(6) 0.017(5) 0.038(6) -0.001(4) -0.010(5) 0.008(4)
C34 0.023(6) 0.009(4) 0.036(5) 0.000(4) -0.015(5) 0.008(4)
C50 0.030(6) 0.023(5) 0.025(5) 0.004(4) -0.015(5) -0.001(4)
C49 0.023(6) 0.019(5) 0.026(5) -0.001(4) -0.005(4) 0.004(4)
C19 0.014(4) 0.034(5) 0.048(5) -0.003(4) -0.015(4) 0.002(3)
C15 0.014(4) 0.034(4) 0.032(4) 0.003(3) -0.008(3) 0.001(3)
C23 0.026(6) 0.033(6) 0.021(5) 0.009(4) -0.008(4) -0.004(5)
C21 0.020(6) 0.022(5) 0.027(5) 0.004(4) -0.008(4) 0.009(4)
C22 0.031(6) 0.024(5) 0.030(5) 0.009(4) -0.016(5) -0.004(4)
C36 0.033(7) 0.022(5) 0.045(6) 0.004(5) -0.024(5) 0.006(4)
C32 0.018(5) 0.028(5) 0.026(5) -0.006(4) -0.009(4) 0.007(4)
C6 0.036(7) 0.022(5) 0.038(6) -0.002(4) -0.013(5) -0.012(5)
C5 0.015(5) 0.033(6) 0.033(5) -0.003(4) -0.007(4) 0.005(4)
C41 0.026(6) 0.013(5) 0.036(5) 0.001(4) -0.014(5) 0.000(4)
N6 0.044(7) 0.049(7) 0.073(8) 0.011(6) -0.029(6) -0.022(5)
C3 0.028(6) 0.034(6) 0.033(6) -0.009(5) -0.015(5) 0.007(5)
C54 0.035(7) 0.015(5) 0.039(6) -0.001(4) -0.016(5) 0.007(4)
C17 0.024(6) 0.031(6) 0.044(6) -0.009(5) -0.015(5) -0.001(4)
C7 0.035(7) 0.022(5) 0.040(6) 0.002(4) -0.016(5) 0.000(5)
C45 0.031(7) 0.039(6) 0.035(6) 0.005(5) -0.011(5) -0.004(5)
C01H 0.031(6) 0.020(5) 0.033(5) 0.002(4) -0.016(5) 0.003(4)
C51 0.033(6) 0.024(5) 0.035(6) -0.004(4) -0.014(5) 0.008(5)
C52 0.037(7) 0.024(5) 0.057(7) -0.010(5) -0.030(6) 0.013(5)
C39 0.040(7) 0.023(5) 0.031(5) 0.001(4) -0.020(5) 0.006(5)
C4 0.028(6) 0.023(5) 0.026(5) 0.001(4) -0.009(5) 0.001(4)
N5 0.077(9) 0.040(6) 0.043(6) -0.003(5) -0.030(6) -0.018(5)
C37 0.053(8) 0.025(6) 0.033(6) 0.002(5) -0.021(6) -0.001(5)
C38 0.035(7) 0.032(6) 0.027(5) 0.001(5) -0.002(5) 0.008(5)
C24 0.052(8) 0.039(7) 0.033(6) 0.002(5) -0.010(6) 0.008(6)
C20 0.019(4) 0.035(5) 0.049(5) -0.007(4) -0.012(4) 0.001(4)
C01R 0.040(7) 0.033(6) 0.047(6) 0.002(5) -0.031(6) -0.004(5)
C44 0.026(7) 0.043(7) 0.053(7) 0.013(6) -0.022(6) 0.000(5)
C43 0.058(9) 0.037(7) 0.036(6) 0.006(5) -0.019(6) -0.013(6)
C16 0.039(7) 0.043(7) 0.039(6) -0.003(5) -0.012(6) -0.001(6)
C14 0.031(7) 0.047(7) 0.039(6) -0.004(5) -0.019(5) 0.003(5)
C12 0.040(7) 0.033(6) 0.037(6) 0.004(5) -0.018(6) 0.008(5)
C42 0.026(6) 0.039(6) 0.035(6) 0.001(5) -0.006(5) -0.003(5)
C8 0.037(7) 0.035(6) 0.047(7) -0.002(5) -0.016(6) -0.004(5)
C18 0.056(9) 0.027(6) 0.061(8) 0.002(5) -0.033(7) -0.014(5)
C40 0.040(7) 0.035(6) 0.053(7) 0.003(5) -0.022(6) -0.009(5)
C53 0.023(6) 0.025(5) 0.039(6) -0.009(4) -0.015(5) 0.018(4)
C11 0.050(9) 0.050(8) 0.061(8) -0.004(7) -0.032(7) 0.003(7)
C10 0.087(11) 0.021(6) 0.071(9) 0.008(6) -0.055(9) -0.008(6)
C47 0.037(8) 0.048(8) 0.051(8) 0.008(6) -0.012(6) 0.000(6)
C46 0.066(11) 0.077(11) 0.071(10) -0.020(8) -0.011(8) -0.041(9)
C9 0.065(10) 0.036(7) 0.077(10) -0.002(6) -0.039(8) -0.003(7)
C56 0.121(17) 0.133(16) 0.043(8) -0.048(10) 0.012(9) -0.082(14)
C48 0.039(8) 0.087(11) 0.064(9) 0.016(8) -0.020(7) -0.020(8)
C57 0.103(17) 0.098(15) 0.108(15) -0.049(13) -0.007(13) -0.019(12)

loop_
_atom_type_symbol
_atom_type_description
_atom_type_scat_dispersion_real
_atom_type_scat_dispersion_imag
_atom_type_scat_source
C C 0.0033 0.0016 'International Tables Vol C Tables 4.2.6.8 and 6.1.1.4'
H H 0.0000 0.0000 'International Tables Vol C Tables 4.2.6.8 and 6.1.1.4'
Cl Cl 0.1484 0.1585 'International Tables Vol C Tables 4.2.6.8 and 6.1.1.4'
F F 0.0171 0.0103 'International Tables Vol C Tables 4.2.6.8 and 6.1.1.4'
Ir Ir -1.4442 7.9887 'International Tables Vol C Tables 4.2.6.8 and 6.1.1.4'
N N 0.0061 0.0033 'International Tables Vol C Tables 4.2.6.8 and 6.1.1.4'
O O 0.0106 0.0060 'International Tables Vol C Tables 4.2.6.8 and 6.1.1.4'
P P 0.1023 0.0942 'International Tables Vol C Tables 4.2.6.8 and 6.1.1.4'

loop_
_geom_angle_atom_site_label_1
_geom_angle_atom_site_label_2
_geom_angle_atom_site_label_3
_geom_angle
N1 Ir1 Cl02 88.5(2)
N1 Ir1 C13 143.7(3)
N1 Ir1 C1 107.0(3)
N1 Ir1 C19 96.7(4)
N1 Ir1 C15 159.5(4)
N1 Ir1 C17 121.1(4)
N2 Ir1 Cl02 88.1(2)
N2 Ir1 N1 76.6(3)
N2 Ir1 C13 139.6(3)
N2 Ir1 C1 162.1(4)
N2 Ir1 C19 123.0(4)
N2 Ir1 C15 104.3(3)
N2 Ir1 C17 97.5(4)
C13 Ir1 Cl02 94.2(3)
C13 Ir1 C15 38.2(4)
C1 Ir1 Cl02 109.3(3)
C1 Ir1 C13 38.4(4)
C1 Ir1 C15 66.1(4)
C19 Ir1 Cl02 148.8(3)
C19 Ir1 C13 64.0(4)
C19 Ir1 C1 39.8(4)
C19 Ir1 C15 65.3(4)
C19 Ir1 C17 38.4(4)
C15 Ir1 Cl02 112.0(3)
C17 Ir1 Cl02 150.4(3)
C17 Ir1 C13 63.1(4)
C17 Ir1 C1 65.4(4)
C17 Ir1 C15 38.5(4)
F3 P1 F6 179.2(6)
F4 P1 F3 90.6(4)
F4 P1 F6 89.6(5)
F1 P1 F3 89.9(4)
F1 P1 F4 178.9(5)
F1 P1 F5 90.1(5)
F1 P1 F6 89.9(5)
F2 P1 F3 88.9(5)
F2 P1 F4 90.0(5)
F2 P1 F1 91.0(5)
F2 P1 F5 177.4(6)
F2 P1 F6 90.4(5)
F5 P1 F3 88.9(5)
F5 P1 F4 88.9(5)
F5 P1 F6 91.9(6)
C26 N1 Ir1 117.1(6)
C21 N1 Ir1 126.0(6)
C21 N1 C26 116.7(8)
N3 N4 C33 115.2(8)
N3 N4 C49 128.5(8)
C49 N4 C33 116.2(7)
C39 O009 C01H 118.5(8)
C31 N2 Ir1 124.4(7)
C31 N2 C27 117.4(8)
C27 N2 Ir1 117.7(6)
C32 N3 N4 120.4(8)
C26 C25 C23 119.5(9)
C27 C28 C29 120.7(9)
C1 C13 Ir1 70.2(6)
C1 C13 C14 123.8(9)
C15 C13 Ir1 71.1(6)
C15 C13 C1 112.0(9)
C15 C13 C14 124.3(9)
C14 C13 Ir1 125.3(7)
N2 C31 C30 123.5(10)
N2 C27 C28 122.4(8)
N2 C27 C26 114.0(8)
C28 C27 C26 123.6(9)
N1 C26 C27 113.1(9)
C25 C26 N1 121.6(8)
C25 C26 C27 125.3(8)
N4 C33 C55 98.0(7)
N4 C33 C34 108.8(7)
C34 C33 C55 113.0(8)
C41 C33 N4 112.3(8)
C41 C33 C55 112.8(8)
C41 C33 C34 111.3(8)
C31 C30 C29 117.3(9)
C28 C29 C30 118.4(9)
C28 C29 C32 120.5(9)
C30 C29 C32 121.1(9)
C13 C1 Ir1 71.3(5)
C13 C1 C2 129.1(10)
C13 C1 C19 104.4(9)
C2 C1 Ir1 133.1(8)
C2 C1 C19 125.3(9)
C19 C1 Ir1 69.0(5)
C50 C55 C33 111.8(8)
C50 C55 C54 120.9(9)
C54 C55 C33 127.2(9)
C6 C2 C1 117.9(9)
C6 C2 C3 117.1(9)
C3 C2 C1 125.0(9)
C36 C35 C34 124.5(10)
C35 C34 C33 122.8(9)
C39 C34 C33 120.6(9)
C39 C34 C35 116.3(9)
C55 C50 C49 111.2(9)
C55 C50 C51 122.7(9)
C51 C50 C49 126.1(9)
O1 C49 N4 126.6(8)
O1 C49 C50 130.6(9)
N4 C49 C50 102.7(7)
C1 C19 Ir1 71.2(6)
C1 C19 C20 124.4(9)
C17 C19 Ir1 71.7(6)
C17 C19 C1 108.6(9)
C17 C19 C20 127.0(10)
C20 C19 Ir1 121.8(7)
C13 C15 Ir1 70.7(6)
C13 C15 C17 104.9(9)
C13 C15 C16 126.9(10)
C17 C15 Ir1 69.8(6)
C17 C15 C16 127.4(10)
C16 C15 Ir1 131.6(8)
C25 C23 C24 120.4(9)
C22 C23 C25 119.0(9)
C22 C23 C24 120.7(9)
N1 C21 C22 123.7(9)
C23 C22 C21 119.5(9)
C35 C36 C37 116.8(10)
C35 C36 C40 121.3(10)
C37 C36 C40 121.6(10)
N3 C32 C29 117.3(9)
C01R C6 C2 121.2(9)
C4 C5 C7 122.7(10)
C4 C5 C01R 118.7(9)
C01R C5 C7 118.6(9)
C01H C41 C33 122.5(9)
C01H C41 C42 115.2(10)
C42 C41 C33 122.2(9)
C44 N6 C47 121.0(12)
C4 C3 C2 121.3(10)
C53 C54 C55 116.4(10)
C19 C17 Ir1 69.9(6)
C19 C17 C15 110.1(9)
C19 C17 C18 125.8(10)
C15 C17 Ir1 71.7(6)
C15 C17 C18 124.1(10)
C18 C17 Ir1 125.7(8)
C12 C7 C5 119.3(10)
C8 C7 C5 121.8(10)
C8 C7 C12 118.9(10)
C01H C45 C44 119.7(11)
O009 C01H C41 122.4(9)
O009 C01H C45 114.1(10)
C45 C01H C41 123.4(10)
C50 C51 C52 116.9(10)
C53 C52 C51 120.2(10)
O009 C39 C34 124.2(10)
O009 C39 C38 114.6(9)
C34 C39 C38 121.2(11)
C3 C4 C5 121.1(10)
C37 N5 C56 120.9(12)
N5 C37 C36 119.3(11)
C38 C37 C36 119.1(11)
C38 C37 N5 121.5(11)
C37 C38 C39 122.1(10)
C6 C01R C5 120.8(10)
N6 C44 C45 121.2(12)
N6 C44 C43 119.9(13)
C45 C44 C43 118.9(11)
C44 C43 C46 120.1(12)
C42 C43 C44 119.6(12)
C42 C43 C46 120.1(12)
C7 C12 C11 120.0(11)
C43 C42 C41 123.2(11)
C7 C8 C9 120.9(12)
C52 C53 C54 122.7(9)
C10 C11 C12 120.1(12)
C9 C10 C11 119.1(12)
N6 C47 C48 110.6(12)
C10 C9 C8 120.8(14)
C57 C56 N5 119.0(16)

loop_
_geom_bond_atom_site_label_1
_geom_bond_atom_site_label_2
_geom_bond_distance
Ir1 Cl02 2.382(3)
Ir1 N1 2.086(8)
Ir1 N2 2.073(8)
Ir1 C13 2.177(10)
Ir1 C1 2.162(9)
Ir1 C19 2.132(10)
Ir1 C15 2.182(10)
Ir1 C17 2.156(11)
P1 F3 1.604(8)
P1 F4 1.600(8)
P1 F1 1.581(8)
P1 F2 1.567(8)
P1 F5 1.591(8)
P1 F6 1.607(9)
N1 C26 1.380(12)
N1 C21 1.335(12)
O1 C49 1.199(11)
N4 N3 1.371(11)
N4 C33 1.497(11)
N4 C49 1.403(13)
O009 C01H 1.367(13)
O009 C39 1.364(13)
N2 C31 1.346(12)
N2 C27 1.361(13)
N3 C32 1.272(12)
C25 C26 1.374(14)
C25 C23 1.378(13)
C28 C27 1.370(13)
C28 C29 1.373(13)
C13 C1 1.428(14)
C13 C15 1.428(14)
C13 C14 1.521(16)
C31 C30 1.401(13)
C27 C26 1.482(12)
C33 C55 1.555(12)
C33 C34 1.514(14)
C33 C41 1.483(14)
C30 C29 1.421(14)
C29 C32 1.477(13)
C1 C2 1.459(13)
C1 C19 1.463(15)
C55 C50 1.340(14)
C55 C54 1.401(13)
C2 C6 1.395(14)
C2 C3 1.414(15)
C35 C34 1.400(15)
C35 C36 1.392(15)
C34 C39 1.395(15)
C50 C49 1.505(12)
C50 C51 1.391(14)
C19 C17 1.411(15)
C19 C20 1.514(15)
C15 C17 1.430(15)
C15 C16 1.477(15)
C23 C22 1.363(14)
C23 C24 1.502(15)
C21 C22 1.365(14)
C36 C37 1.448(16)
C36 C40 1.499(16)
C6 C01R 1.382(14)
C5 C7 1.514(13)
C5 C4 1.381(14)
C5 C01R 1.391(16)
C41 C01H 1.408(14)
C41 C42 1.416(16)
N6 C44 1.396(16)
N6 C47 1.461(18)
C3 C4 1.370(13)
C54 C53 1.400(14)
C17 C18 1.514(15)
C7 C12 1.394(16)
C7 C8 1.366(16)
C45 C01H 1.377(16)
C45 C44 1.396(18)
C51 C52 1.405(14)
C52 C53 1.348(15)
C39 C38 1.395(16)
N5 C37 1.373(15)
N5 C56 1.53(2)
C37 C38 1.359(17)
C44 C43 1.426(18)
C43 C42 1.364(17)
C43 C46 1.514(18)
C12 C11 1.398(15)
C8 C9 1.395(16)
C11 C10 1.394(19)
C10 C9 1.36(2)
C47 C48 1.512(18)
C56 C57 1.35(2)

loop_
_smtbx_masks_void_nr
_smtbx_masks_void_average_x
_smtbx_masks_void_average_y
_smtbx_masks_void_average_z
_smtbx_masks_void_volume
_smtbx_masks_void_count_electrons
1 0.261 -0.806 -0.261 1044.5 131.7
